data_2224816
loop_
_publ_author_name
'Cheng, Xiao-Li'
'Gao, Shan'
'Ng, Seik Weng'

_publ_section_title
;
 2-Aminopyrimidinium nitrate
;
_journal_coeditor_code XU2705
_journal_issue 1
_journal_name_full 'Acta Crystallographica Section E'
_journal_page_first o127
_journal_paper_doi 10.1107/S1600536809052362
_journal_volume 66
_journal_year 2010
_chemical_formula_iupac 'C4 H6 N3 +, N O3 -'
_chemical_formula_moiety 'C4 H6 N3 +, N O3 -'
_chemical_formula_sum 'C4 H6 N4 O3'
_chemical_formula_weight 158.13
_chemical_name_systematic
;
2-Aminopyrimidinium nitrate
;
_space_group_IT_number 15
_symmetry_cell_setting monoclinic
_symmetry_space_group_name_Hall '-C 2yc'
_symmetry_space_group_name_H-M 'C 1 2/c 1'
_atom_sites_solution_hydrogens geom
_atom_sites_solution_primary direct
_atom_sites_solution_secondary difmap
_audit_creation_method SHELXL-97
_cell_angle_alpha 90.00
_cell_angle_beta 99.009(3)
_cell_angle_gamma 90.00
_cell_formula_units_Z 8
_cell_length_a 12.632(2)
_cell_length_b 6.2160(8)
_cell_length_c 17.727(2)
_cell_measurement_reflns_used 3773
_cell_measurement_temperature 293(2)
_cell_measurement_theta_max 27.5
_cell_measurement_theta_min 3.3
_cell_volume 1374.8(3)
_computing_cell_refinement 'RAPID-AUTO (Rigaku, 1998)'
_computing_data_collection 'RAPID-AUTO (Rigaku, 1998)'
_computing_data_reduction 'CrystalClear (Rigaku/MSC, 2002)'
_computing_molecular_graphics 'X-SEED (Barbour, 2001)'
_computing_publication_material 'publCIF (Westrip, 2009)'
_computing_structure_refinement 'SHELXL97 (Sheldrick, 2008)'
_computing_structure_solution 'SHELXS97 (Sheldrick, 2008)'
_diffrn_ambient_temperature 293(2)
_diffrn_measured_fraction_theta_full 0.999
_diffrn_measured_fraction_theta_max 0.999
_diffrn_measurement_device_type 'Rigaku R-AXIS RAPID IP diffractometer'
_diffrn_measurement_method '\w scan'
_diffrn_radiation_monochromator graphite
_diffrn_radiation_source 'fine-focus sealed tube'
_diffrn_radiation_type MoK\a
_diffrn_radiation_wavelength 0.71073
_diffrn_reflns_av_R_equivalents 0.0279
_diffrn_reflns_av_sigmaI/netI 0.0254
_diffrn_reflns_limit_h_max 14
_diffrn_reflns_limit_h_min -14
_diffrn_reflns_limit_k_max 7
_diffrn_reflns_limit_k_min -7
_diffrn_reflns_limit_l_max 20
_diffrn_reflns_limit_l_min -21
_diffrn_reflns_number 5139
_diffrn_reflns_theta_full 24.99
_diffrn_reflns_theta_max 24.99
_diffrn_reflns_theta_min 3.27
_exptl_absorpt_coefficient_mu 0.131
_exptl_absorpt_correction_T_max 0.9806
_exptl_absorpt_correction_T_min 0.9679
_exptl_absorpt_correction_type multi-scan
_exptl_absorpt_process_details '(ABSCOR; Higashi, 1995)'
_exptl_crystal_colour Colorless
_exptl_crystal_density_diffrn 1.528
_exptl_crystal_density_method 'not measured'
_exptl_crystal_description Prism
_exptl_crystal_F_000 656
_exptl_crystal_size_max 0.25
_exptl_crystal_size_mid 0.20
_exptl_crystal_size_min 0.15
_refine_diff_density_max 0.192
_refine_diff_density_min -0.150
_refine_ls_extinction_method none
_refine_ls_goodness_of_fit_ref 0.985
_refine_ls_hydrogen_treatment mixed
_refine_ls_matrix_type full
_refine_ls_number_parameters 124
_refine_ls_number_reflns 1210
_refine_ls_number_restraints 6
_refine_ls_restrained_S_all 0.984
_refine_ls_R_factor_all 0.0575
_refine_ls_R_factor_gt 0.0392
_refine_ls_shift/su_max 0.001
_refine_ls_shift/su_mean 0.001
_refine_ls_structure_factor_coef Fsqd
_refine_ls_weighting_details 'calc w=1/[\s^2^(Fo^2^)+(0.0773P)^2^] where P=(Fo^2^+2Fc^2^)/3'
_refine_ls_weighting_scheme calc
_refine_ls_wR_factor_gt 0.1059
_refine_ls_wR_factor_ref 0.1203
_reflns_number_gt 823
_reflns_number_total 1210
_reflns_threshold_expression I>2\s(I)
_cod_data_source_file xu2705.cif
_cod_data_source_block I
_cod_depositor_comments
;
The following automatic conversions were performed:
'_symmetry_cell_setting' value 'Monoclinic' changed to 'monoclinic'
according to '/home/saulius/struct/CIF-dictionaries/cif_core.dic'
dictionary named 'cif_core.dic' version 2.4.1 from
2010-06-29.

'_exptl_absorpt_correction_type' value 'Multi-scan' changed
to 'multi-scan' according to
'/home/saulius/struct/CIF-dictionaries/cif_core.dic' dictionary named
'cif_core.dic' version 2.4.1 from 2010-06-29.

Automatic conversion script
Id: cif_fix_enum 1527 2010-12-29 10:47:43Z saulius 

The following automatic conversions were performed:

'_symmetry_cell_setting' value 'Monoclinic' changed to 'monoclinic'
according to /home/saulius/struct/CIF-dictionaries/cif_core.dic
dictionary named 'cif_core.dic' version 2.4.1 from
2010-06-29.

'_exptl_absorpt_correction_type' value 'Multi-scan'
changed to 'multi-scan' according to
/home/saulius/struct/CIF-dictionaries/cif_core.dic dictionary named
'cif_core.dic' version 2.4.1 from 2010-06-29.

Automatic conversion script
Id: cif_fix_values 1715 2011-07-08 13:25:40Z adriana 
;
_cod_original_sg_symbol_H-M 'C 2/c'
_cod_database_code 2224816
_cod_database_fobs_code 2224816

loop_
_symmetry_equiv_pos_as_xyz
'x, y, z'
'-x, y, -z+1/2'
'x+1/2, y+1/2, z'
'-x+1/2, y+1/2, -z+1/2'
'-x, -y, -z'
'x, -y, z-1/2'
'-x+1/2, -y+1/2, -z'
'x+1/2, -y+1/2, z-1/2'

loop_
_atom_site_type_symbol
_atom_site_label
_atom_site_fract_x
_atom_site_fract_y
_atom_site_fract_z
_atom_site_U_iso_or_equiv
_atom_site_adp_type
_atom_site_calc_flag
_atom_site_refinement_flags
_atom_site_occupancy
_atom_site_disorder_assembly
_atom_site_disorder_group
O O1 0.61627(16) 1.0844(3) 0.47003(8) 0.0892(6) Uani d . 1 . .
O O2 0.63012(12) 1.3264(2) 0.38605(8) 0.0711(5) Uani d . 1 . .
O O3 0.61420(14) 0.9926(3) 0.35358(9) 0.0797(5) Uani d . 1 . .
N N1 0.62478(13) 0.3594(3) 0.59174(10) 0.0568(5) Uani d D 1 . .
N N2 0.62700(13) 0.7155(3) 0.63460(9) 0.0575(5) Uani d . 1 . .
N N3 0.62544(15) 0.6380(3) 0.50731(10) 0.0633(5) Uani d D 1 . .
N N4 0.62009(13) 1.1341(3) 0.40181(9) 0.0560(5) Uani d . 1 . .
C C1 0.62639(15) 0.5716(3) 0.57800(10) 0.0501(5) Uani d . 1 . .
C C2 0.62721(17) 0.6376(4) 0.70374(12) 0.0616(6) Uani d D 1 . .
C C3 0.62702(18) 0.4200(4) 0.72104(13) 0.0669(6) Uani d D 1 . .
C C4 0.62560(17) 0.2810(4) 0.66282(13) 0.0638(6) Uani d D 1 . .
H H1 0.6222(17) 0.268(3) 0.5539(10) 0.074(7) Uiso d D 1 . .
H H11 0.6213(19) 0.7733(19) 0.4964(16) 0.083(8) Uiso d D 1 . .
H H12 0.6282(16) 0.547(3) 0.4718(9) 0.068(7) Uiso d D 1 . .
H H2 0.6222(18) 0.749(3) 0.7401(13) 0.079(7) Uiso d D 1 . .
H H3 0.628(2) 0.378(4) 0.7724(10) 0.087(7) Uiso d D 1 . .
H H4 0.6234(17) 0.130(3) 0.6655(12) 0.068(6) Uiso d D 1 . .

loop_
_atom_site_aniso_label
_atom_site_aniso_U_11
_atom_site_aniso_U_22
_atom_site_aniso_U_33
_atom_site_aniso_U_12
_atom_site_aniso_U_13
_atom_site_aniso_U_23
O1 0.1669(17) 0.0547(10) 0.0505(9) 0.0094(10) 0.0311(9) 0.0031(7)
O2 0.1061(12) 0.0523(10) 0.0576(9) -0.0043(8) 0.0217(8) 0.0025(7)
O3 0.1178(13) 0.0620(11) 0.0620(9) -0.0010(9) 0.0227(8) -0.0182(8)
N1 0.0695(11) 0.0435(11) 0.0575(10) 0.0026(7) 0.0104(8) -0.0033(8)
N2 0.0713(11) 0.0478(10) 0.0543(9) 0.0030(8) 0.0126(8) -0.0039(8)
N3 0.0928(13) 0.0486(13) 0.0504(10) 0.0032(9) 0.0174(9) -0.0014(8)
N4 0.0677(10) 0.0512(11) 0.0506(10) 0.0046(8) 0.0144(8) -0.0020(8)
C1 0.0535(11) 0.0447(12) 0.0520(10) 0.0022(8) 0.0077(8) -0.0022(8)
C2 0.0742(14) 0.0584(15) 0.0533(12) 0.0030(10) 0.0131(10) -0.0047(10)
C3 0.0787(15) 0.0674(15) 0.0559(12) 0.0022(11) 0.0146(11) 0.0062(12)
C4 0.0736(14) 0.0500(14) 0.0676(13) 0.0011(10) 0.0104(11) 0.0089(11)

loop_
_atom_type_symbol
_atom_type_description
_atom_type_scat_dispersion_real
_atom_type_scat_dispersion_imag
_atom_type_scat_source
C C 0.0033 0.0016 'International Tables Vol C Tables 4.2.6.8 and 6.1.1.4'
H H 0.0000 0.0000 'International Tables Vol C Tables 4.2.6.8 and 6.1.1.4'
N N 0.0061 0.0033 'International Tables Vol C Tables 4.2.6.8 and 6.1.1.4'
O O 0.0106 0.0060 'International Tables Vol C Tables 4.2.6.8 and 6.1.1.4'

loop_
_geom_angle_atom_site_label_1
_geom_angle_atom_site_label_2
_geom_angle_atom_site_label_3
_geom_angle_site_symmetry_1
_geom_angle_site_symmetry_3
_geom_angle
_geom_angle_publ_flag
C1 N1 C4 . . 121.76(19) ?
C1 N1 H1 . . 119.8(16) ?
C4 N1 H1 . . 118.4(17) ?
C2 N2 C1 . . 116.65(18) ?
C1 N3 H11 . . 120.6(19) ?
C1 N3 H12 . . 120.0(16) ?
H11 N3 H12 . . 119(3) ?
O3 N4 O2 . . 122.31(17) ?
O3 N4 O1 . . 119.30(18) ?
O2 N4 O1 . . 118.39(16) ?
N3 C1 N1 . . 118.86(18) ?
N3 C1 N2 . . 119.96(19) ?
N1 C1 N2 . . 121.17(18) ?
N2 C2 C3 . . 124.4(2) ?
N2 C2 H2 . . 111.8(15) ?
C3 C2 H2 . . 123.6(15) ?
C4 C3 C2 . . 117.2(2) ?
C4 C3 H3 . . 123.9(16) ?
C2 C3 H3 . . 118.9(15) ?
C3 C4 N1 . . 118.8(2) ?
C3 C4 H4 . . 126.9(13) ?
N1 C4 H4 . . 114.3(13) ?

loop_
_geom_bond_atom_site_label_1
_geom_bond_atom_site_label_2
_geom_bond_site_symmetry_2
_geom_bond_distance
_geom_bond_publ_flag
O1 N4 . 1.257(2) ?
O2 N4 . 1.239(2) ?
O3 N4 . 1.221(2) ?
N1 C1 . 1.342(2) ?
N1 C4 . 1.350(3) ?
N1 H1 . 0.870(10) ?
N2 C2 . 1.318(3) ?
N2 C1 . 1.344(2) ?
N3 C1 . 1.318(3) ?
N3 H11 . 0.860(10) ?
N3 H12 . 0.850(10) ?
C2 C3 . 1.387(3) ?
C2 H2 . 0.953(16) ?
C3 C4 . 1.344(3) ?
C3 H3 . 0.944(17) ?
C4 H4 . 0.942(16) ?

loop_
_geom_hbond_atom_site_label_D
_geom_hbond_atom_site_label_H
_geom_hbond_atom_site_label_A
_geom_hbond_site_symmetry_A
_geom_hbond_distance_DH
_geom_hbond_distance_HA
_geom_hbond_distance_DA
_geom_hbond_angle_DHA
_geom_hbond_publ_flag
N1 H1 O1 1_545 0.870(10) 1.870(10) 2.742(2) 177(2) yes
N3 H11 O1 . 0.860(10) 1.990(10) 2.850(3) 178(2) yes
N3 H12 O2 1_545 0.850(10) 2.050(10) 2.901(2) 178(2) yes

loop_
_geom_torsion_atom_site_label_1
_geom_torsion_atom_site_label_2
_geom_torsion_atom_site_label_3
_geom_torsion_atom_site_label_4
_geom_torsion_site_symmetry_1
_geom_torsion_site_symmetry_2
_geom_torsion_site_symmetry_3
_geom_torsion_site_symmetry_4
_geom_torsion
_geom_torsion_publ_flag
C4 N1 C1 N3 . . . . -179.98(18) ?
C4 N1 C1 N2 . . . . -1.2(3) ?
C2 N2 C1 N3 . . . . 179.55(19) ?
C2 N2 C1 N1 . . . . 0.8(3) ?
C1 N2 C2 C3 . . . . 0.1(3) ?
N2 C2 C3 C4 . . . . -0.6(3) ?
C2 C3 C4 N1 . . . . 0.2(3) ?
C1 N1 C4 C3 . . . . 0.6(3) ?
